data_7118226
loop_
_publ_author_name
'Kim, Jeong Gyun'
'Noh, Tae Hwan'
'Cho, Yoonjung'
'Park, Jin Kyoon'
'Jung, Ok-Sang'

_publ_section_title
;
 A triple-function nanotube as a reactant reservoir, reaction platform,
 and byproduct scavenger for photo-cyclopropanation.
;
_journal_issue 12
_journal_name_full 'Chemical communications (Cambridge, England)'
_journal_page_first 2545
_journal_page_last 2548
_journal_paper_doi 10.1039/c5cc09967f
_journal_volume 52
_journal_year 2016
_chemical_formula_sum 'C42 H35 Cd I4 N3 O6'
_chemical_formula_weight 1297.73
_space_group_crystal_system trigonal
_space_group_IT_number 148
_space_group_name_Hall '-R 3'
_space_group_name_H-M_alt 'R -3 :H'
_symmetry_space_group_name_Hall '-R 3'
_symmetry_space_group_name_H-M 'R -3 :H'
_atom_sites_solution_hydrogens geom
_audit_creation_method SHELXL-2014/7
_audit_update_record
;
2015-10-12 deposited with the CCDC.
2015-12-23 downloaded from the CCDC.
;
_cell_angle_alpha 90
_cell_angle_beta 90
_cell_angle_gamma 120
_cell_formula_units_Z 18
_cell_length_a 54.7720(11)
_cell_length_b 54.7720(11)
_cell_length_c 8.8733(2)
_cell_measurement_reflns_used 4664
_cell_measurement_temperature 173(2)
_cell_measurement_theta_max 19.52
_cell_measurement_theta_min 2.34
_cell_volume 23053.3(8)
_computing_cell_refinement 'Bruker SAINT'
_computing_data_collection 'Bruker APEX2'
_computing_data_reduction 'Bruker SAINT'
_computing_molecular_graphics 'Bruker SHELXTL'
_computing_publication_material 'Bruker SHELXTL'
_computing_structure_refinement 'SHELXL-2014/7 (Sheldrick, 2014)'
_computing_structure_solution 'SHELXS-97 (Sheldrick, 2008)'
_diffrn_ambient_temperature 173(2)
_diffrn_measured_fraction_theta_full 1.000
_diffrn_measured_fraction_theta_max 1.000
_diffrn_measurement_device_type 'Bruker Breeze CCD'
_diffrn_measurement_method '\f and \w scans'
_diffrn_radiation_type MoK\a
_diffrn_radiation_wavelength 0.71073
_diffrn_reflns_av_R_equivalents 0.1394
_diffrn_reflns_av_unetI/netI 0.2794
_diffrn_reflns_laue_measured_fraction_full 1.000
_diffrn_reflns_laue_measured_fraction_max 1.000
_diffrn_reflns_limit_h_max 66
_diffrn_reflns_limit_h_min -51
_diffrn_reflns_limit_k_max 52
_diffrn_reflns_limit_k_min -67
_diffrn_reflns_limit_l_max 10
_diffrn_reflns_limit_l_min -8
_diffrn_reflns_number 43333
_diffrn_reflns_point_group_measured_fraction_full 1.000
_diffrn_reflns_point_group_measured_fraction_max 1.000
_diffrn_reflns_theta_full 25.242
_diffrn_reflns_theta_max 25.998
_diffrn_reflns_theta_min 0.743
_exptl_absorpt_coefficient_mu 2.878
_exptl_absorpt_correction_type multi-scan
_exptl_absorpt_process_details SADABS
_exptl_crystal_colour brown
_exptl_crystal_density_diffrn 1.683
_exptl_crystal_description block
_exptl_crystal_F_000 11088
_exptl_crystal_size_max 0.260
_exptl_crystal_size_mid 0.100
_exptl_crystal_size_min 0.015
_exptl_transmission_factor_max 0.958
_exptl_transmission_factor_min 0.715
_refine_diff_density_max 3.186
_refine_diff_density_min -7.065
_refine_diff_density_rms 0.315
_refine_ls_extinction_method none
_refine_ls_goodness_of_fit_ref 1.090
_refine_ls_hydrogen_treatment constr
_refine_ls_matrix_type full
_refine_ls_number_parameters 562
_refine_ls_number_reflns 10059
_refine_ls_number_restraints 52
_refine_ls_restrained_S_all 1.089
_refine_ls_R_factor_all 0.2068
_refine_ls_R_factor_gt 0.1110
_refine_ls_shift/su_max 0.000
_refine_ls_shift/su_mean 0.000
_refine_ls_structure_factor_coef Fsqd
_refine_ls_weighting_details 'w=1/[\s^2^(Fo^2^)+(0.1684P)^2^] where P=(Fo^2^+2Fc^2^)/3'
_refine_ls_weighting_scheme calc
_refine_ls_wR_factor_gt 0.3318
_refine_ls_wR_factor_ref 0.3636
_reflns_Friedel_coverage 0.000
_reflns_number_gt 3536
_reflns_number_total 10059
_reflns_threshold_expression 'I > 2\s(I)'
_cod_data_source_file c5cc09967f2.cif
_cod_data_source_block nth
_cod_depositor_comments
;
The following automatic conversions were performed:

'_exptl_absorpt_correction_type' value 'Multi-scan' changed to
'multi-scan' according to
/usr/data/users/saulius/crontab/automatic-downloads/rss-feeds/RSC/lib/dictionaries/cif_core.dic
dictionary named 'cif_core.dic' version 2.4.2 from 2011-04-26.

Automatic conversion script
Id: cif_fix_values 4268 2015-11-12 08:31:59Z antanas 

 Adding full bibliography for 7118223--7118227.cif.
;
_cod_original_cell_volume 23053.3(11)
_cod_database_code 7118226
_shelx_shelxl_version_number 2014/7
_shelx_space_group_comment
; 
The symmetry employed for this shelxl refinement is uniquely defined 
by the following loop, which should always be used as a source of 
symmetry information in preference to the above space-group names. 
They are only intended as comments. 
;
_shelx_estimated_absorpt_t_min 0.522
_shelx_estimated_absorpt_t_max 0.958

loop_
_space_group_symop_operation_xyz
'x, y, z'
'-y, x-y, z'
'-x+y, -x, z'
'x+2/3, y+1/3, z+1/3'
'-y+2/3, x-y+1/3, z+1/3'
'-x+y+2/3, -x+1/3, z+1/3'
'x+1/3, y+2/3, z+2/3'
'-y+1/3, x-y+2/3, z+2/3'
'-x+y+1/3, -x+2/3, z+2/3'
'-x, -y, -z'
'y, -x+y, -z'
'x-y, x, -z'
'-x+2/3, -y+1/3, -z+1/3'
'y+2/3, -x+y+1/3, -z+1/3'
'x-y+2/3, x+1/3, -z+1/3'
'-x+1/3, -y+2/3, -z+2/3'
'y+1/3, -x+y+2/3, -z+2/3'
'x-y+1/3, x+2/3, -z+2/3'

loop_
_atom_site_label
_atom_site_type_symbol
_atom_site_fract_x
_atom_site_fract_y
_atom_site_fract_z
_atom_site_U_iso_or_equiv
_atom_site_adp_type
_atom_site_occupancy
_atom_site_site_symmetry_order
_atom_site_calc_flag
_atom_site_refinement_flags_posn
_atom_site_refinement_flags_adp
_atom_site_refinement_flags_occupancy
_atom_site_disorder_assembly
_atom_site_disorder_group
Cd1 Cd 0.71742(3) -0.11363(3) 0.61007(13) 0.0434(5) Uani 1 1 d . . . . .
I1 I 0.66750(3) -0.12493(3) 0.47833(12) 0.0510(5) Uani 1 1 d . . . . .
I2 I 0.74823(3) -0.08889(3) 0.86481(13) 0.0705(6) Uani 1 1 d . . . . .
O1 O 0.7803(3) 0.0255(3) 0.2064(12) 0.058(4) Uani 1 1 d . . . . .
O2 O 0.7647(2) -0.0065(2) 0.0224(10) 0.035(3) Uani 1 1 d . . . . .
O3 O 0.7328(3) 0.0845(3) 0.2667(13) 0.056(4) Uani 1 1 d . . . . .
O4 O 0.7483(2) 0.0691(2) 0.0656(12) 0.044(3) Uani 1 1 d . . . . .
O5 O 0.8826(4) 0.0581(5) -0.140(2) 0.128(9) Uani 1 1 d . . . . .
O6 O 0.8506(3) 0.0653(3) -0.0174(14) 0.062(4) Uani 1 1 d . . . . .
N1 N 0.7409(4) -0.0680(3) 0.4572(14) 0.048(4) Uani 1 1 d . . . . .
N2 N 0.8376(3) 0.1386(3) 0.3122(14) 0.050(4) Uani 1 1 d . . . . .
N3 N 0.8784(3) 0.1319(3) -0.4404(16) 0.056(5) Uani 1 1 d . . . . .
C1 C 0.7323(4) -0.0727(4) 0.3144(19) 0.059(6) Uani 1 1 d . . . . .
H1A H 0.7204 -0.0913 0.2781 0.071 Uiso 1 1 calc R U . . .
C2 C 0.7413(4) -0.0498(4) 0.2209(17) 0.041(5) Uani 1 1 d . . . . .
H2A H 0.7351 -0.0525 0.1192 0.049 Uiso 1 1 calc R U . . .
C3 C 0.7591(4) -0.0232(4) 0.2724(16) 0.031(4) Uani 1 1 d . . . . .
C4 C 0.7687(4) -0.0185(4) 0.4126(16) 0.046(5) Uani 1 1 d . . . . .
H4A H 0.7818 -0.0001 0.4478 0.056 Uiso 1 1 calc R U . . .
C5 C 0.7580(4) -0.0428(4) 0.5078(18) 0.049(5) Uani 1 1 d . . . . .
H5A H 0.7636 -0.0405 0.6106 0.059 Uiso 1 1 calc R U . . .
C6 C 0.7697(4) 0.0012(5) 0.171(2) 0.051(5) Uani 1 1 d . . . . .
C7 C 0.7731(4) 0.0131(3) -0.0926(16) 0.032(4) Uani 1 1 d . U . . .
C8 C 0.7553(3) 0.0239(3) -0.1313(15) 0.028(4) Uani 1 1 d . . . . .
C9 C 0.7641(3) 0.0426(3) -0.2567(16) 0.031(4) Uani 1 1 d . . . . .
H9A H 0.7529 0.0505 -0.2878 0.037 Uiso 1 1 calc R U . . .
C10 C 0.7888(4) 0.0495(4) -0.3348(17) 0.039(4) Uani 1 1 d . . . . .
C11 C 0.8048(4) 0.0385(4) -0.2982(17) 0.049(5) Uani 1 1 d . . . . .
H11A H 0.8212 0.0433 -0.3564 0.059 Uiso 1 1 calc R U . . .
C12 C 0.7977(4) 0.0186(4) -0.1671(16) 0.041(5) Uani 1 1 d . . . . .
C13 C 0.7966(4) 0.0676(4) -0.4720(15) 0.042(5) Uani 1 1 d . . . . .
H13A H 0.7832 0.0743 -0.4860 0.051 Uiso 1 1 calc R U . . .
H13B H 0.8156 0.0838 -0.4600 0.051 Uiso 1 1 calc R U . . .
H13C H 0.7961 0.0566 -0.5603 0.051 Uiso 1 1 calc R U . . .
C14 C 0.8302(4) 0.1154(4) 0.2157(19) 0.047(5) Uani 1 1 d . . . . .
H14A H 0.8446 0.1122 0.1779 0.056 Uiso 1 1 calc R U . . .
C15 C 0.8037(4) 0.0980(3) 0.1770(17) 0.037(5) Uani 1 1 d . . . . .
H15A H 0.7994 0.0829 0.1092 0.045 Uiso 1 1 calc R U . . .
C16 C 0.7818(4) 0.1014(3) 0.2344(16) 0.036(5) Uani 1 1 d . . . . .
C17 C 0.7893(4) 0.1239(4) 0.3368(18) 0.050(5) Uani 1 1 d . . . . .
H17A H 0.7755 0.1272 0.3823 0.059 Uiso 1 1 calc R U . . .
C18 C 0.8176(4) 0.1408(4) 0.3674(19) 0.047(5) Uani 1 1 d . . . . .
H18A H 0.8226 0.1558 0.4371 0.057 Uiso 1 1 calc R U . . .
C19 C 0.7512(4) 0.0844(3) 0.2000(19) 0.039(5) Uani 1 1 d . . . . .
C20 C 0.7231(4) 0.0572(4) -0.0136(16) 0.035(4) Uani 1 1 d . . . . .
C21 C 0.7097(4) 0.0718(4) -0.0310(18) 0.047(5) Uani 1 1 d . . . . .
H21A H 0.7171 0.0900 0.0117 0.056 Uiso 1 1 calc R U . . .
C22 C 0.6843(4) 0.0595(4) -0.1138(19) 0.046(5) Uani 1 1 d . . . . .
H22A H 0.6734 0.0685 -0.1204 0.055 Uiso 1 1 calc R U . . .
C23 C 0.6755(4) 0.0332(4) -0.1878(17) 0.051(5) Uani 1 1 d . . . . .
C24 C 0.6904(4) 0.0201(4) -0.1636(16) 0.033(4) Uani 1 1 d . . . . .
H24A H 0.6842 0.0022 -0.2087 0.039 Uiso 1 1 calc R U . . .
C25 C 0.7138(4) 0.0314(3) -0.0782(15) 0.029(4) Uani 1 1 d . . . . .
C26 C 0.6462(5) 0.0196(5) -0.275(2) 0.078(7) Uani 1 1 d . . . . .
H26A H 0.6395 0.0332 -0.2783 0.093 Uiso 1 1 calc R U . . .
H26B H 0.6488 0.0149 -0.3783 0.093 Uiso 1 1 calc R U . . .
H26C H 0.6323 0.0025 -0.2230 0.093 Uiso 1 1 calc R U . . .
C27 C 0.7298(3) 0.0157(3) -0.0477(17) 0.037(4) Uani 1 1 d . . . . .
H27A H 0.7346 0.0177 0.0609 0.045 Uiso 1 1 calc R U . . .
H27B H 0.7167 -0.0046 -0.0670 0.045 Uiso 1 1 calc R U . . .
C28 C 0.8935(4) 0.1201(4) -0.454(2) 0.055(5) Uani 1 1 d . . . . .
H28A H 0.9064 0.1244 -0.5354 0.065 Uiso 1 1 calc R U . . .
C29 C 0.8900(5) 0.1007(5) -0.344(3) 0.080(7) Uani 1 1 d . . . . .
H29A H 0.9014 0.0921 -0.3502 0.096 Uiso 1 1 calc R U . . .
C30 C 0.8721(5) 0.0932(6) -0.232(3) 0.085(8) Uani 1 1 d . . . . .
C31 C 0.8568(4) 0.1078(5) -0.219(2) 0.063(6) Uani 1 1 d . . . . .
H31A H 0.8446 0.1044 -0.1356 0.076 Uiso 1 1 calc R U . . .
C32 C 0.8599(4) 0.1264(5) -0.324(2) 0.072(7) Uani 1 1 d . . . . .
H32A H 0.8493 0.1357 -0.3194 0.086 Uiso 1 1 calc R U . . .
C33 C 0.8696(6) 0.0696(5) -0.123(3) 0.080(8) Uani 1 1 d . . . . .
C34 C 0.8443(5) 0.0411(6) 0.078(2) 0.066(6) Uani 1 1 d . U . . .
C35 C 0.8555(5) 0.0485(6) 0.222(2) 0.097(9) Uani 1 1 d . . . . .
H35A H 0.8667 0.0680 0.2469 0.117 Uiso 1 1 calc R U . . .
C36 C 0.8509(5) 0.0291(6) 0.329(3) 0.091(8) Uani 1 1 d . . . . .
H36A H 0.8578 0.0342 0.4289 0.110 Uiso 1 1 calc R U . . .
C37 C 0.8350(5) 0.0001(6) 0.281(3) 0.077(7) Uani 1 1 d . U . . .
C38 C 0.8247(4) -0.0069(6) 0.129(3) 0.091(8) Uani 1 1 d . . . . .
H38A H 0.8153 -0.0259 0.0944 0.109 Uiso 1 1 calc R U . . .
C39 C 0.8290(4) 0.0148(5) 0.035(2) 0.049(5) Uani 1 1 d . . . . .
C40 C 0.8306(6) -0.0234(9) 0.393(3) 0.177(19) Uani 1 1 d . . . . .
H40A H 0.8388 -0.0149 0.4910 0.213 Uiso 1 1 calc R U . . .
H40B H 0.8103 -0.0365 0.4059 0.213 Uiso 1 1 calc R U . . .
H40C H 0.8397 -0.0336 0.3546 0.213 Uiso 1 1 calc R U . . .
C41 C 0.8174(4) 0.0074(4) -0.125(2) 0.057(6) Uani 1 1 d . . . . .
H41A H 0.8070 -0.0134 -0.1362 0.068 Uiso 1 1 calc R U . . .
H41B H 0.8334 0.0151 -0.1969 0.068 Uiso 1 1 calc R U . . .
I3 I 0.93531(7) 0.11016(6) 0.1842(4) 0.0870(11) Uani 0.5 1 d D . P . .
I4 I 0.93118(11) 0.05880(11) 0.4371(6) 0.1496(18) Uani 0.5 1 d D . P . .
C42 C 0.9376(15) 0.0743(8) 0.1917(15) 0.18(3) Uani 0.5 1 d D U P . .
H42A H 0.9562 0.0781 0.1548 0.221 Uiso 0.5 1 calc R U P . .
H42B H 0.9229 0.0597 0.1266 0.221 Uiso 0.5 1 calc R U P . .
I5 I 1.00971(19) 0.1145(2) 0.2141(13) 0.146(4) Uani 0.2222 1 d D . P A 1
I5' I 1.0315(4) 0.1197(3) 0.366(3) 0.169(13) Uani 0.1111 1 d D . P A 2
I6 I 1.09260(18) 0.10452(19) 0.1368(9) 0.199(4) Uani 0.3333 1 d D . P A .
C43 C 1.0507(12) 0.109(2) 0.151(4) 0.31(9) Uani 0.3333 1 d D U P . .
H43A H 1.0395 0.0929 0.0852 0.367 Uiso 0.2222 1 calc R U P A 1
H43B H 1.0584 0.1254 0.0792 0.367 Uiso 0.2222 1 calc R U P A 1
H43C H 1.0538 0.1241 0.0760 0.367 Uiso 0.1111 1 calc R U P A 2
H43D H 1.0352 0.0915 0.1104 0.367 Uiso 0.1111 1 calc R U P A 2
C44 C 1.0079(9) 0.0456(15) 0.334(5) 0.013(18) Uani 0.1667 1 d D U P B -1
H44A H 1.0097 0.0642 0.3564 0.015 Uiso 0.1667 1 calc R U P B -1
H44B H 0.9927 0.0323 0.4016 0.015 Uiso 0.1667 1 calc R U P B -1
I7 I 0.9819(8) 0.0346(8) 0.092(3) 0.339(16) Uani 0.1667 1 d D U P B -1
I8 I 1.0390(2) 0.04925(18) 0.4326(8) 0.0705(6) Uani 0.1667 1 d D . P B -1

loop_
_atom_site_aniso_label
_atom_site_aniso_U_11
_atom_site_aniso_U_22
_atom_site_aniso_U_33
_atom_site_aniso_U_23
_atom_site_aniso_U_13
_atom_site_aniso_U_12
Cd1 0.0588(10) 0.0385(9) 0.0331(7) 0.0044(6) 0.0083(6) 0.0245(8)
I1 0.0654(10) 0.0535(9) 0.0435(7) 0.0006(6) 0.0020(6) 0.0367(8)
I2 0.0993(13) 0.0557(10) 0.0400(7) -0.0026(6) -0.0049(7) 0.0265(9)
O1 0.070(10) 0.058(10) 0.037(6) -0.004(7) -0.013(7) 0.024(8)
O2 0.041(7) 0.034(7) 0.026(5) 0.006(5) 0.006(5) 0.017(6)
O3 0.034(8) 0.078(10) 0.049(7) -0.001(7) 0.013(6) 0.023(8)
O4 0.033(8) 0.044(8) 0.043(6) -0.013(6) -0.009(6) 0.010(6)
O5 0.116(16) 0.19(2) 0.144(15) 0.121(15) 0.081(13) 0.123(17)
O6 0.037(8) 0.076(10) 0.067(8) 0.042(8) 0.015(7) 0.023(8)
N1 0.084(13) 0.028(10) 0.034(8) -0.002(7) 0.004(8) 0.029(10)
N2 0.029(10) 0.067(12) 0.034(8) 0.003(8) -0.002(7) 0.010(9)
N3 0.048(11) 0.053(11) 0.047(9) 0.023(8) -0.001(8) 0.009(10)
C1 0.077(16) 0.048(14) 0.041(10) 0.010(10) 0.009(11) 0.023(12)
C2 0.060(13) 0.043(13) 0.025(8) 0.012(9) 0.010(9) 0.030(11)
C3 0.034(11) 0.022(11) 0.034(9) 0.006(8) 0.007(8) 0.013(9)
C4 0.067(14) 0.056(13) 0.023(8) 0.002(9) 0.000(9) 0.036(12)
C5 0.089(16) 0.058(15) 0.029(9) 0.015(10) 0.006(10) 0.059(14)
C6 0.031(12) 0.053(15) 0.072(14) -0.026(13) -0.012(11) 0.024(12)
C7 0.042(10) 0.035(10) 0.030(8) 0.010(7) -0.005(8) 0.027(8)
C8 0.029(10) 0.025(10) 0.023(7) -0.005(7) 0.002(7) 0.007(9)
C9 0.025(10) 0.037(11) 0.035(8) -0.002(8) -0.007(8) 0.018(9)
C10 0.045(13) 0.034(12) 0.040(9) 0.015(8) 0.001(9) 0.021(10)
C11 0.042(12) 0.058(14) 0.025(8) 0.012(9) 0.004(8) 0.008(11)
C12 0.050(13) 0.043(12) 0.025(8) 0.005(8) 0.007(8) 0.021(10)
C13 0.053(13) 0.047(12) 0.029(8) 0.019(8) 0.019(8) 0.026(10)
C14 0.037(13) 0.034(12) 0.062(12) -0.009(10) -0.003(10) 0.011(11)
C15 0.052(14) 0.016(10) 0.039(9) -0.011(8) -0.009(9) 0.013(10)
C16 0.053(14) 0.028(11) 0.028(8) 0.003(8) -0.020(9) 0.021(11)
C17 0.050(15) 0.044(13) 0.040(10) -0.001(9) -0.010(9) 0.013(11)
C18 0.037(14) 0.050(13) 0.041(10) -0.009(9) -0.006(10) 0.011(12)
C19 0.036(13) 0.018(10) 0.043(10) 0.007(8) -0.013(10) -0.002(10)
C20 0.034(12) 0.056(14) 0.023(8) 0.007(9) -0.008(8) 0.028(11)
C21 0.047(13) 0.042(12) 0.048(10) -0.001(9) -0.003(10) 0.021(11)
C22 0.043(13) 0.037(12) 0.058(11) -0.004(10) -0.018(10) 0.021(10)
C23 0.047(13) 0.069(15) 0.029(9) 0.008(10) -0.010(9) 0.024(13)
C24 0.040(12) 0.041(12) 0.034(8) -0.006(8) -0.001(9) 0.033(10)
C25 0.038(11) 0.017(10) 0.025(8) 0.003(7) -0.001(8) 0.009(9)
C26 0.079(17) 0.11(2) 0.079(14) -0.058(14) -0.049(13) 0.071(16)
C27 0.025(10) 0.030(11) 0.042(9) -0.010(8) -0.004(8) 0.002(9)
C28 0.060(15) 0.053(15) 0.062(13) 0.006(11) 0.004(11) 0.037(13)
C29 0.078(18) 0.091(19) 0.090(16) 0.033(15) 0.031(15) 0.056(16)
C30 0.048(16) 0.10(2) 0.088(17) -0.042(16) -0.013(14) 0.023(16)
C31 0.040(13) 0.080(17) 0.068(14) -0.025(13) 0.000(11) 0.029(13)
C32 0.050(14) 0.101(19) 0.037(10) 0.032(12) -0.001(10) 0.017(14)
C33 0.079(19) 0.086(19) 0.075(15) 0.066(15) 0.015(14) 0.041(16)
C34 0.045(12) 0.088(15) 0.069(12) 0.021(12) 0.009(10) 0.037(11)
C35 0.083(19) 0.092(19) 0.058(13) 0.042(14) -0.024(13) 0.000(15)
C36 0.075(19) 0.13(3) 0.076(15) 0.037(17) -0.001(14) 0.054(19)
C37 0.063(13) 0.073(14) 0.092(13) 0.058(12) 0.006(11) 0.031(11)
C38 0.035(14) 0.11(2) 0.13(2) 0.039(18) -0.005(14) 0.038(15)
C39 0.044(13) 0.047(14) 0.052(11) 0.027(11) -0.004(10) 0.018(12)
C40 0.09(2) 0.31(5) 0.15(3) 0.14(3) 0.07(2) 0.11(3)
C41 0.059(14) 0.060(14) 0.072(13) 0.016(11) 0.025(11) 0.046(13)
I3 0.079(2) 0.0449(19) 0.100(2) -0.0058(16) 0.0452(19) 0.0032(17)
I4 0.129(4) 0.137(4) 0.203(5) -0.005(4) 0.006(4) 0.082(4)
C42 0.18(3) 0.19(3) 0.17(3) -0.002(16) 0.009(16) 0.09(2)
I5 0.079(7) 0.141(10) 0.156(9) -0.007(7) -0.005(7) 0.009(7)
I5' 0.100(15) 0.046(11) 0.35(4) -0.030(16) 0.07(2) 0.030(11)
I6 0.184(9) 0.150(8) 0.160(6) 0.007(6) -0.054(6) 0.005(6)
C43 0.32(9) 0.30(9) 0.30(9) 0.005(16) 0.000(16) 0.15(5)
C44 0.02(2) 0.01(2) 0.02(2) 0.003(10) 0.000(10) 0.008(12)
I7 0.38(3) 0.36(3) 0.43(3) -0.05(2) -0.02(3) 0.30(3)
I8 0.0993(13) 0.0557(10) 0.0400(7) -0.0026(6) -0.0049(7) 0.0265(9)

loop_
_atom_type_symbol
_atom_type_description
_atom_type_scat_dispersion_real
_atom_type_scat_dispersion_imag
_atom_type_scat_source
C C 0.0033 0.0016 'International Tables Vol C Tables 4.2.6.8 and 6.1.1.4'
H H 0.0000 0.0000 'International Tables Vol C Tables 4.2.6.8 and 6.1.1.4'
N N 0.0061 0.0033 'International Tables Vol C Tables 4.2.6.8 and 6.1.1.4'
O O 0.0106 0.0060 'International Tables Vol C Tables 4.2.6.8 and 6.1.1.4'
Cd Cd -0.8075 1.2024 'International Tables Vol C Tables 4.2.6.8 and 6.1.1.4'
I I -0.4742 1.8119 'International Tables Vol C Tables 4.2.6.8 and 6.1.1.4'

loop_
_geom_angle_atom_site_label_1
_geom_angle_atom_site_label_2
_geom_angle_atom_site_label_3
_geom_angle
_geom_angle_site_symmetry_1
_geom_angle_site_symmetry_3
N3 Cd1 N2 85.7(5) 12_545 12_546
N3 Cd1 N1 77.8(5) 12_545 .
N2 Cd1 N1 162.3(4) 12_546 .
N3 Cd1 I2 108.0(5) 12_545 .
N2 Cd1 I2 97.1(4) 12_546 .
N1 Cd1 I2 94.0(3) . .
N3 Cd1 I1 111.8(5) 12_545 .
N2 Cd1 I1 93.1(4) 12_546 .
N1 Cd1 I1 87.2(4) . .
I2 Cd1 I1 139.53(6) . .
C6 O2 C7 122.4(14) . .
C20 O4 C19 119.6(13) . .
C33 O6 C34 111.9(16) . .
C5 N1 C1 122.0(15) . .
C5 N1 Cd1 126.7(11) . .
C1 N1 Cd1 111.3(12) . .
C18 N2 C14 116.9(16) . .
C18 N2 Cd1 122.2(13) . 11_666
C14 N2 Cd1 120.5(13) . 11_666
C28 N3 C32 123.6(18) . .
C28 N3 Cd1 118.5(13) . 11_665
C32 N3 Cd1 117.6(16) . 11_665
N1 C1 C2 118.0(18) . .
N1 C1 H1A 121.0 . .
C2 C1 H1A 121.0 . .
C3 C2 C1 120.7(16) . .
C3 C2 H2A 119.6 . .
C1 C2 H2A 119.6 . .
C4 C3 C2 121.7(16) . .
C4 C3 C6 117.5(16) . .
C2 C3 C6 120.7(15) . .
C3 C4 C5 115.7(17) . .
C3 C4 H4A 122.1 . .
C5 C4 H4A 122.1 . .
N1 C5 C4 121.8(15) . .
N1 C5 H5A 119.1 . .
C4 C5 H5A 119.1 . .
O1 C6 O2 120.4(19) . .
O1 C6 C3 126.8(18) . .
O2 C6 C3 112.7(16) . .
O2 C7 C12 115.4(13) . .
O2 C7 C8 118.3(14) . .
C12 C7 C8 126.2(14) . .
C7 C8 C9 115.8(14) . .
C7 C8 C27 120.5(14) . .
C9 C8 C27 123.7(15) . .
C10 C9 C8 121.0(15) . .
C10 C9 H9A 119.5 . .
C8 C9 H9A 119.5 . .
C11 C10 C9 121.9(15) . .
C11 C10 C13 117.8(16) . .
C9 C10 C13 120.1(15) . .
C10 C11 C12 121.7(17) . .
C10 C11 H11A 119.1 . .
C12 C11 H11A 119.1 . .
C7 C12 C11 113.3(16) . .
C7 C12 C41 126.7(14) . .
C11 C12 C41 119.9(16) . .
C10 C13 H13A 109.5 . .
C10 C13 H13B 109.5 . .
H13A C13 H13B 109.5 . .
C10 C13 H13C 109.5 . .
H13A C13 H13C 109.5 . .
H13B C13 H13C 109.5 . .
C15 C14 N2 121.4(17) . .
C15 C14 H14A 119.3 . .
N2 C14 H14A 119.3 . .
C14 C15 C16 121.0(15) . .
C14 C15 H15A 119.5 . .
C16 C15 H15A 119.5 . .
C15 C16 C17 117.0(16) . .
C15 C16 C19 128.0(16) . .
C17 C16 C19 115.0(18) . .
C18 C17 C16 116.9(19) . .
C18 C17 H17A 121.5 . .
C16 C17 H17A 121.5 . .
N2 C18 C17 126.7(18) . .
N2 C18 H18A 116.7 . .
C17 C18 H18A 116.7 . .
O3 C19 O4 125.9(16) . .
O3 C19 C16 126.6(17) . .
O4 C19 C16 107.4(16) . .
C21 C20 C25 122.4(16) . .
C21 C20 O4 119.7(17) . .
C25 C20 O4 117.8(15) . .
C20 C21 C22 118.8(17) . .
C20 C21 H21A 120.6 . .
C22 C21 H21A 120.6 . .
C21 C22 C23 118.4(17) . .
C21 C22 H22A 120.8 . .
C23 C22 H22A 120.8 . .
C24 C23 C22 118.3(16) . .
C24 C23 C26 124.6(18) . .
C22 C23 C26 116.7(17) . .
C25 C24 C23 122.4(16) . .
C25 C24 H24A 118.8 . .
C23 C24 H24A 118.8 . .
C24 C25 C20 119.4(15) . .
C24 C25 C27 121.5(14) . .
C20 C25 C27 119.0(15) . .
C23 C26 H26A 109.5 . .
C23 C26 H26B 109.5 . .
H26A C26 H26B 109.5 . .
C23 C26 H26C 109.5 . .
H26A C26 H26C 109.5 . .
H26B C26 H26C 109.5 . .
C8 C27 C25 118.1(14) . .
C8 C27 H27A 107.8 . .
C25 C27 H27A 107.8 . .
C8 C27 H27B 107.8 . .
C25 C27 H27B 107.8 . .
H27A C27 H27B 107.1 . .
N3 C28 C29 116.1(19) . .
N3 C28 H28A 122.0 . .
C29 C28 H28A 122.0 . .
C30 C29 C28 125(2) . .
C30 C29 H29A 117.6 . .
C28 C29 H29A 117.6 . .
C29 C30 C31 116(3) . .
C29 C30 C33 118(2) . .
C31 C30 C33 126(2) . .
C32 C31 C30 119(2) . .
C32 C31 H31A 120.4 . .
C30 C31 H31A 120.4 . .
C31 C32 N3 120(2) . .
C31 C32 H32A 120.1 . .
N3 C32 H32A 120.1 . .
O5 C33 O6 129(2) . .
O5 C33 C30 122(2) . .
O6 C33 C30 109(2) . .
C39 C34 C35 123(2) . .
C39 C34 O6 123.9(19) . .
C35 C34 O6 113(2) . .
C36 C35 C34 122(3) . .
C36 C35 H35A 118.9 . .
C34 C35 H35A 118.9 . .
C35 C36 C37 116(2) . .
C35 C36 H36A 122.2 . .
C37 C36 H36A 122.2 . .
C38 C37 C36 121(2) . .
C38 C37 C40 120(3) . .
C36 C37 C40 119(3) . .
C39 C38 C37 118(2) . .
C39 C38 H38A 121.2 . .
C37 C38 H38A 121.2 . .
C34 C39 C38 121(2) . .
C34 C39 C41 121.4(18) . .
C38 C39 C41 118(2) . .
C37 C40 H40A 109.5 . .
C37 C40 H40B 109.5 . .
H40A C40 H40B 109.5 . .
C37 C40 H40C 109.5 . .
H40A C40 H40C 109.5 . .
H40B C40 H40C 109.5 . .
C39 C41 C12 113.7(15) . .
C39 C41 H41A 108.8 . .
C12 C41 H41A 108.8 . .
C39 C41 H41B 108.8 . .
C12 C41 H41B 108.8 . .
H41A C41 H41B 107.7 . .
I5' I4 C42 159.6(17) 12_546 .
I3 C42 I4 108.5(3) . .
I3 C42 H42A 110.0 . .
I4 C42 H42A 110.0 . .
I3 C42 H42B 110.0 . .
I4 C42 H42B 110.0 . .
H42A C42 H42B 108.4 . .
I4 I5' C43 110.3(11) 11_666 .
I5' C43 I6 128.2(12) . .
I6 C43 I5 169.8(17) . .
I6 C43 H43A 93.2 . .
I5 C43 H43A 93.2 . .
I6 C43 H43B 93.2 . .
I5 C43 H43B 93.2 . .
H43A C43 H43B 103.0 . .
I5' C43 H43C 105.3 . .
I6 C43 H43C 105.3 . .
I5' C43 H43D 105.3 . .
I6 C43 H43D 105.3 . .
H43C C43 H43D 106.0 . .
I8 C44 I7 146(2) . .
I8 C44 H44A 100.4 . .
I7 C44 H44A 100.4 . .
I8 C44 H44B 100.4 . .
I7 C44 H44B 100.4 . .
H44A C44 H44B 104.3 . .

loop_
_geom_bond_atom_site_label_1
_geom_bond_atom_site_label_2
_geom_bond_distance
_geom_bond_site_symmetry_2
Cd1 N3 2.385(15) 12_545
Cd1 N2 2.437(15) 12_546
Cd1 N1 2.553(14) .
Cd1 I2 2.7398(18) .
Cd1 I1 2.7444(19) .
O1 C6 1.20(2) .
O2 C6 1.37(2) .
O2 C7 1.381(17) .
O3 C19 1.17(2) .
O4 C20 1.385(18) .
O4 C19 1.42(2) .
O5 C33 1.17(3) .
O6 C33 1.33(3) .
O6 C34 1.47(2) .
N1 C5 1.30(2) .
N1 C1 1.33(2) .
N2 C18 1.26(2) .
N2 C14 1.41(2) .
N2 Cd1 2.437(15) 11_666
N3 C28 1.29(2) .
N3 C32 1.37(2) .
N3 Cd1 2.386(15) 11_665
C1 C2 1.37(2) .
C1 H1A 0.9500 .
C2 C3 1.36(2) .
C2 H2A 0.9500 .
C3 C4 1.32(2) .
C3 C6 1.47(3) .
C4 C5 1.43(2) .
C4 H4A 0.9500 .
C5 H5A 0.9500 .
C7 C12 1.39(2) .
C7 C8 1.42(2) .
C8 C9 1.42(2) .
C8 C27 1.44(2) .
C9 C10 1.40(2) .
C9 H9A 0.9500 .
C10 C11 1.33(2) .
C10 C13 1.49(2) .
C11 C12 1.51(2) .
C11 H11A 0.9500 .
C12 C41 1.53(2) .
C13 H13A 0.9800 .
C13 H13B 0.9800 .
C13 H13C 0.9800 .
C14 C15 1.33(2) .
C14 H14A 0.9500 .
C15 C16 1.40(2) .
C15 H15A 0.9500 .
C16 C17 1.42(2) .
C16 C19 1.49(2) .
C17 C18 1.38(2) .
C17 H17A 0.9500 .
C18 H18A 0.9500 .
C20 C21 1.33(2) .
C20 C25 1.37(2) .
C21 C22 1.41(2) .
C21 H21A 0.9500 .
C22 C23 1.43(3) .
C22 H22A 0.9500 .
C23 C24 1.35(2) .
C23 C26 1.59(2) .
C24 C25 1.34(2) .
C24 H24A 0.9500 .
C25 C27 1.53(2) .
C26 H26A 0.9800 .
C26 H26B 0.9800 .
C26 H26C 0.9800 .
C27 H27A 0.9900 .
C27 H27B 0.9900 .
C28 C29 1.39(3) .
C28 H28A 0.9500 .
C29 C30 1.31(3) .
C29 H29A 0.9500 .
C30 C31 1.42(3) .
C30 C33 1.56(3) .
C31 C32 1.33(3) .
C31 H31A 0.9500 .
C32 H32A 0.9500 .
C34 C39 1.31(3) .
C34 C35 1.39(3) .
C35 C36 1.35(3) .
C35 H35A 0.9500 .
C36 C37 1.44(3) .
C36 H36A 0.9500 .
C37 C38 1.44(3) .
C37 C40 1.55(3) .
C38 C39 1.37(3) .
C38 H38A 0.9500 .
C39 C41 1.52(2) .
C40 H40A 0.9800 .
C40 H40B 0.9800 .
C40 H40C 0.9800 .
C41 H41A 0.9900 .
C41 H41B 0.9900 .
I3 C42 2.029(4) .
I4 I5' 2.20(3) 12_546
I4 C42 2.300(4) .
C42 H42A 0.9900 .
C42 H42B 0.9900 .
I5 C43 2.462(5) .
I5' I4 2.20(3) 11_666
I5' C43 2.380(4) .
I6 C43 2.442(5) .
C43 H43A 0.9900 .
C43 H43B 0.9900 .
C43 H43C 0.9900 .
C43 H43D 0.9900 .
C44 I8 1.841(5) .
C44 I7 2.471(5) .
C44 H44A 0.9900 .
C44 H44B 0.9900 .
